data_4088780
loop_
_publ_author_name
'Selikhov, Alexander N.'
'Mahrova, Tatyana V.'
'Cherkasov, Anton V.'
'Fukin, Georgy K.'
'Kirillov, Evgueni'
'Alvarez Lamsfus, Carlos'
'Maron, Laurent'
'Trifonov, Alexander A.'

_publ_section_title
;
 Yb(II) Triple-Decker Complex with the \m-Bridging Naphthalene Dianion
 [CpBn5Yb(DME)]2(\m-\h4:\h4-C10H8). Oxidative Substitution of [C10H8]2--
 by 1,4-Diphenylbuta-1,3-diene and P4 and Protonolysis of the Yb--C10H8
 Bond by PhPH2
;
_journal_issue 14
_journal_name_full Organometallics
_journal_page_first 2401
_journal_paper_doi 10.1021/acs.organomet.6b00428
_journal_volume 35
_journal_year 2016
_chemical_formula_sum 'C106 H118 O8 Yb2'
_chemical_formula_weight 1866.08
_space_group_IT_number 2
_space_group_name_Hall '-P 1'
_space_group_name_H-M_alt 'P -1'
_symmetry_cell_setting triclinic
_symmetry_space_group_name_H-M 'P -1'
_atom_sites_solution_hydrogens geom
_atom_sites_solution_primary direct
_atom_sites_solution_secondary difmap
_audit_creation_method SHELXL-97
_cell_angle_alpha 94.2040(10)
_cell_angle_beta 106.4810(10)
_cell_angle_gamma 90.4540(10)
_cell_formula_units_Z 2
_cell_length_a 14.3236(6)
_cell_length_b 14.5716(7)
_cell_length_c 21.9673(10)
_cell_measurement_reflns_used 900
_cell_measurement_temperature 100(2)
_cell_measurement_theta_max 30
_cell_measurement_theta_min 2
_cell_volume 4382.8(3)
_computing_cell_refinement 'Bruker SMART'
_computing_data_collection 'Bruker SMART'
_computing_data_reduction 'Bruker SHELXTL'
_computing_molecular_graphics 'Bruker SHELXTL'
_computing_publication_material 'Bruker SHELXTL'
_computing_structure_refinement 'SHELXL-97 (Sheldrick, 2008)'
_computing_structure_solution 'SHELXS-97 (Sheldrick, 2008)'
_diffrn_ambient_temperature 100(2)
_diffrn_measured_fraction_theta_full 0.995
_diffrn_measured_fraction_theta_max 0.995
_diffrn_measurement_device_type 'CCD area detector'
_diffrn_measurement_method 'phi and omega scans'
_diffrn_radiation_monochromator graphite
_diffrn_radiation_source 'fine-focus sealed tube'
_diffrn_radiation_type MoK\a
_diffrn_radiation_wavelength 0.71073
_diffrn_reflns_av_R_equivalents 0.0236
_diffrn_reflns_av_sigmaI/netI 0.0302
_diffrn_reflns_limit_h_max 17
_diffrn_reflns_limit_h_min -17
_diffrn_reflns_limit_k_max 17
_diffrn_reflns_limit_k_min -17
_diffrn_reflns_limit_l_max 27
_diffrn_reflns_limit_l_min -27
_diffrn_reflns_number 38085
_diffrn_reflns_theta_full 26.00
_diffrn_reflns_theta_max 26.00
_diffrn_reflns_theta_min 0.97
_exptl_absorpt_coefficient_mu 2.179
_exptl_absorpt_correction_T_max 0.5805
_exptl_absorpt_correction_T_min 0.2339
_exptl_absorpt_correction_type multi-scan
_exptl_absorpt_process_details 'SADABS (Sheldrick, 1998a)'
_exptl_crystal_colour black
_exptl_crystal_density_diffrn 1.414
_exptl_crystal_density_method 'not measured'
_exptl_crystal_description prism
_exptl_crystal_F_000 1916
_exptl_crystal_size_max 0.94
_exptl_crystal_size_mid 0.33
_exptl_crystal_size_min 0.28
_refine_diff_density_max 1.581
_refine_diff_density_min -1.093
_refine_diff_density_rms 0.082
_refine_ls_extinction_method none
_refine_ls_goodness_of_fit_ref 1.053
_refine_ls_hydrogen_treatment constr
_refine_ls_matrix_type full
_refine_ls_number_parameters 1053
_refine_ls_number_reflns 17131
_refine_ls_number_restraints 0
_refine_ls_restrained_S_all 1.053
_refine_ls_R_factor_all 0.0276
_refine_ls_R_factor_gt 0.0240
_refine_ls_shift/su_max 0.002
_refine_ls_shift/su_mean 0.000
_refine_ls_structure_factor_coef Fsqd
_refine_ls_weighting_details 'calc w=1/[\s^2^(Fo^2^)+(0.0317P)^2^+2.2908P] where P=(Fo^2^+2Fc^2^)/3'
_refine_ls_weighting_scheme calc
_refine_ls_wR_factor_gt 0.0604
_refine_ls_wR_factor_ref 0.0620
_reflns_number_gt 15437
_reflns_number_total 17131
_reflns_threshold_expression >2sigma(I)
_cod_data_source_file om6b00428_si_001.cif
_cod_data_source_block ybcpbn1m
_cod_depositor_comments
;
The following automatic conversions were performed:

data item '_symmetry_cell_setting' value 'Triclinic' was changed to
'triclinic' in accordance with the
/home/saulius/struct/COD-crude-data/automatic-downloads/DataCite-retrospective/ACS/depositions/lib/dictionaries/cif_core.dic
dictionary named 'cif_core.dic' version 2.4.2 last updated on
2011-04-26.

Automatic conversion script
Id: cif_fix_values 6909 2019-04-08 15:41:33Z antanas 
;
_cod_original_sg_symbol_H-M P-1
_cod_database_code 4088780

loop_
_symmetry_equiv_pos_as_xyz
'x, y, z'
'-x, -y, -z'

loop_
_atom_site_label
_atom_site_type_symbol
_atom_site_fract_x
_atom_site_fract_y
_atom_site_fract_z
_atom_site_U_iso_or_equiv
_atom_site_adp_type
_atom_site_occupancy
_atom_site_symmetry_multiplicity
_atom_site_calc_flag
_atom_site_refinement_flags
Yb1A Yb 0.149491(5) 0.863070(5) 0.497160(3) 0.01601(2) Uani 1 1 d .
O1A O 0.19413(9) 0.98095(8) 0.43415(6) 0.0238(3) Uani 1 1 d .
O2A O 0.06751(8) 0.83928(8) 0.38260(6) 0.0210(3) Uani 1 1 d .
C1A C 0.23316(11) 0.69403(11) 0.51984(8) 0.0160(3) Uani 1 1 d .
C2A C 0.26797(11) 0.75002(11) 0.57752(8) 0.0166(4) Uani 1 1 d .
C3A C 0.32843(11) 0.82175(11) 0.56756(8) 0.0165(4) Uani 1 1 d .
C4A C 0.33162(11) 0.80900(11) 0.50337(8) 0.0167(4) Uani 1 1 d .
C5A C 0.27222(11) 0.73069(11) 0.47377(8) 0.0165(4) Uani 1 1 d .
C6A C 0.17689(12) 0.60324(11) 0.51182(8) 0.0198(4) Uani 1 1 d .
H6AA H 0.2093 0.5570 0.4901 0.024 Uiso 1 1 calc R
H6AB H 0.1826 0.5831 0.5548 0.024 Uiso 1 1 calc R
C7A C 0.06972(12) 0.60110(11) 0.47541(8) 0.0190(4) Uani 1 1 d .
C8A C 0.00142(12) 0.64003(12) 0.50294(8) 0.0219(4) Uani 1 1 d .
H8AA H 0.0228 0.6712 0.5442 0.026 Uiso 1 1 calc R
C9A C -0.09769(13) 0.63401(12) 0.47097(9) 0.0249(4) Uani 1 1 d .
H9AA H -0.1432 0.6606 0.4907 0.030 Uiso 1 1 calc R
C10A C -0.13007(13) 0.58931(12) 0.41050(9) 0.0241(4) Uani 1 1 d .
H10A H -0.1976 0.5853 0.3885 0.029 Uiso 1 1 calc R
C11A C -0.06260(13) 0.55056(13) 0.38251(9) 0.0265(4) Uani 1 1 d .
H11A H -0.0840 0.5197 0.3411 0.032 Uiso 1 1 calc R
C12A C 0.03619(13) 0.55663(12) 0.41475(9) 0.0245(4) Uani 1 1 d .
H12A H 0.0816 0.5299 0.3950 0.029 Uiso 1 1 calc R
C13A C 0.25121(12) 0.73114(12) 0.64007(8) 0.0204(4) Uani 1 1 d .
H13A H 0.1801 0.7279 0.6341 0.024 Uiso 1 1 calc R
H13B H 0.2782 0.7841 0.6711 0.024 Uiso 1 1 calc R
C14A C 0.29488(12) 0.64344(11) 0.66906(8) 0.0182(4) Uani 1 1 d .
C15A C 0.36387(12) 0.59367(12) 0.64803(8) 0.0200(4) Uani 1 1 d .
H15A H 0.3868 0.6150 0.6148 0.024 Uiso 1 1 calc R
C16A C 0.39972(12) 0.51280(12) 0.67520(9) 0.0237(4) Uani 1 1 d .
H16A H 0.4471 0.4798 0.6606 0.028 Uiso 1 1 calc R
C17A C 0.36683(13) 0.48043(12) 0.72321(8) 0.0235(4) Uani 1 1 d .
H17A H 0.3909 0.4250 0.7412 0.028 Uiso 1 1 calc R
C18A C 0.29818(13) 0.52965(12) 0.74500(8) 0.0229(4) Uani 1 1 d .
H18A H 0.2751 0.5079 0.7780 0.028 Uiso 1 1 calc R
C19A C 0.26346(12) 0.61076(12) 0.71823(8) 0.0202(4) Uani 1 1 d .
H19A H 0.2174 0.6446 0.7338 0.024 Uiso 1 1 calc R
C20A C 0.37368(12) 0.90241(11) 0.61465(8) 0.0209(4) Uani 1 1 d .
H20A H 0.3674 0.9582 0.5909 0.025 Uiso 1 1 calc R
H20B H 0.3344 0.9114 0.6450 0.025 Uiso 1 1 calc R
C21A C 0.47928(12) 0.89672(12) 0.65288(8) 0.0195(4) Uani 1 1 d .
C22A C 0.51527(13) 0.81888(13) 0.68419(9) 0.0261(4) Uani 1 1 d .
H22A H 0.4739 0.7659 0.6793 0.031 Uiso 1 1 calc R
C23A C 0.61046(14) 0.81782(14) 0.72230(9) 0.0306(5) Uani 1 1 d .
H23A H 0.6340 0.7642 0.7432 0.037 Uiso 1 1 calc R
C24A C 0.67190(14) 0.89488(15) 0.73014(9) 0.0320(5) Uani 1 1 d .
H24A H 0.7371 0.8944 0.7566 0.038 Uiso 1 1 calc R
C25A C 0.63745(14) 0.97157(14) 0.69926(10) 0.0324(5) Uani 1 1 d .
H25A H 0.6790 1.0244 0.7043 0.039 Uiso 1 1 calc R
C26A C 0.54219(13) 0.97223(13) 0.66075(9) 0.0246(4) Uani 1 1 d .
H26A H 0.5196 1.0256 0.6393 0.030 Uiso 1 1 calc R
C27A C 0.39665(12) 0.86239(11) 0.47398(8) 0.0201(4) Uani 1 1 d .
H27A H 0.4231 0.9185 0.5020 0.024 Uiso 1 1 calc R
H27B H 0.3575 0.8819 0.4324 0.024 Uiso 1 1 calc R
C28A C 0.48043(12) 0.80535(11) 0.46439(8) 0.0210(4) Uani 1 1 d .
C29A C 0.54783(12) 0.77157(12) 0.51626(9) 0.0240(4) Uani 1 1 d .
H29A H 0.5437 0.7876 0.5581 0.029 Uiso 1 1 calc R
C30A C 0.62103(13) 0.71465(13) 0.50751(9) 0.0280(4) Uani 1 1 d .
H30A H 0.6667 0.6923 0.5434 0.034 Uiso 1 1 calc R
C31A C 0.62791(13) 0.69027(13) 0.44667(9) 0.0284(4) Uani 1 1 d .
H31A H 0.6774 0.6507 0.4407 0.034 Uiso 1 1 calc R
C32A C 0.56185(13) 0.72429(13) 0.39491(9) 0.0277(4) Uani 1 1 d .
H32A H 0.5663 0.7085 0.3531 0.033 Uiso 1 1 calc R
C33A C 0.48885(12) 0.78166(12) 0.40392(9) 0.0230(4) Uani 1 1 d .
H33A H 0.4441 0.8050 0.3681 0.028 Uiso 1 1 calc R
C34A C 0.25149(12) 0.69302(11) 0.40520(8) 0.0186(4) Uani 1 1 d .
H34A H 0.2753 0.7393 0.3819 0.022 Uiso 1 1 calc R
H34B H 0.1799 0.6868 0.3868 0.022 Uiso 1 1 calc R
C35A C 0.29499(12) 0.60088(11) 0.39223(8) 0.0185(4) Uani 1 1 d .
C36A C 0.38350(13) 0.57414(12) 0.43094(8) 0.0229(4) Uani 1 1 d .
H36A H 0.4168 0.6124 0.4677 0.028 Uiso 1 1 calc R
C37A C 0.42387(13) 0.49164(13) 0.41632(9) 0.0279(4) Uani 1 1 d .
H37A H 0.4846 0.4743 0.4432 0.034 Uiso 1 1 calc R
C38A C 0.37633(14) 0.43468(13) 0.36301(9) 0.0285(4) Uani 1 1 d .
H38A H 0.4042 0.3786 0.3532 0.034 Uiso 1 1 calc R
C39A C 0.28807(14) 0.46023(13) 0.32437(9) 0.0292(5) Uani 1 1 d .
H39A H 0.2549 0.4217 0.2877 0.035 Uiso 1 1 calc R
C40A C 0.24760(13) 0.54242(12) 0.33915(8) 0.0240(4) Uani 1 1 d .
H40A H 0.1864 0.5590 0.3125 0.029 Uiso 1 1 calc R
C41A C 0.12040(12) 1.01742(12) 0.56321(8) 0.0213(4) Uani 1 1 d .
H41A H 0.1745 1.0649 0.5785 0.026 Uiso 1 1 calc R
C42A C 0.11614(12) 0.94355(12) 0.60243(8) 0.0230(4) Uani 1 1 d .
H42A H 0.1654 0.9409 0.6448 0.028 Uiso 1 1 calc R
C43A C 0.04375(12) 0.87682(12) 0.58104(8) 0.0235(4) Uani 1 1 d .
H43A H 0.0404 0.8246 0.6076 0.028 Uiso 1 1 calc R
C44A C -0.02656(12) 0.88165(12) 0.52008(9) 0.0221(4) Uani 1 1 d .
H44A H -0.0769 0.8309 0.5041 0.026 Uiso 1 1 calc R
C45A C -0.03840(11) 0.96439(11) 0.48862(8) 0.0180(4) Uani 1 1 d .
C46A C 0.25904(14) 1.05944(12) 0.45509(9) 0.0286(4) Uani 1 1 d .
H46A H 0.2238 1.1154 0.4421 0.043 Uiso 1 1 calc R
H46B H 0.3129 1.0535 0.4359 0.043 Uiso 1 1 calc R
H46C H 0.2849 1.0632 0.5016 0.043 Uiso 1 1 calc R
C47A C 0.16128(14) 0.96447(13) 0.36639(9) 0.0272(4) Uani 1 1 d .
H47A H 0.2070 0.9241 0.3515 0.033 Uiso 1 1 calc R
H47B H 0.1589 1.0234 0.3463 0.033 Uiso 1 1 calc R
C48A C 0.06202(13) 0.91934(12) 0.34786(9) 0.0249(4) Uani 1 1 d .
H48A H 0.0145 0.9622 0.3582 0.030 Uiso 1 1 calc R
H48B H 0.0407 0.9017 0.3015 0.030 Uiso 1 1 calc R
C49A C -0.02389(13) 0.78824(13) 0.36394(9) 0.0259(4) Uani 1 1 d .
H49A H -0.0409 0.7691 0.3183 0.039 Uiso 1 1 calc R
H49B H -0.0748 0.8272 0.3726 0.039 Uiso 1 1 calc R
H49C H -0.0182 0.7337 0.3882 0.039 Uiso 1 1 calc R
Yb1B Yb 0.365146(5) 0.348150(5) 1.005261(3) 0.01616(2) Uani 1 1 d .
O1B O 0.51603(8) 0.27701(8) 1.06583(6) 0.0211(3) Uani 1 1 d .
O2B O 0.40850(9) 0.39338(9) 1.11894(6) 0.0266(3) Uani 1 1 d .
C1B C 0.18210(11) 0.27311(11) 0.98533(8) 0.0162(4) Uani 1 1 d .
C2B C 0.24512(11) 0.21933(11) 1.03005(8) 0.0166(4) Uani 1 1 d .
C3B C 0.30573(11) 0.17033(11) 0.99871(8) 0.0161(4) Uani 1 1 d .
C4B C 0.28168(11) 0.19486(11) 0.93493(8) 0.0167(4) Uani 1 1 d .
C5B C 0.20435(11) 0.25783(11) 0.92649(8) 0.0162(4) Uani 1 1 d .
C6B C 0.09552(12) 0.32470(12) 0.99548(8) 0.0196(4) Uani 1 1 d .
H6BA H 0.0502 0.3333 0.9531 0.023 Uiso 1 1 calc R
H6BB H 0.0612 0.2849 1.0174 0.023 Uiso 1 1 calc R
C7B C 0.11522(11) 0.41769(12) 1.03288(8) 0.0196(4) Uani 1 1 d .
C8B C 0.11080(13) 0.42959(13) 1.09538(9) 0.0264(4) Uani 1 1 d .
H8BA H 0.0982 0.3777 1.1160 0.032 Uiso 1 1 calc R
C9B C 0.12453(15) 0.51620(14) 1.12825(9) 0.0312(5) Uani 1 1 d .
H9BA H 0.1215 0.5229 1.1710 0.037 Uiso 1 1 calc R
C10B C 0.14262(13) 0.59289(13) 1.09903(9) 0.0274(4) Uani 1 1 d .
H10B H 0.1519 0.6521 1.1214 0.033 Uiso 1 1 calc R
C11B C 0.14698(13) 0.58204(12) 1.03709(9) 0.0257(4) Uani 1 1 d .
H11B H 0.1591 0.6342 1.0166 0.031 Uiso 1 1 calc R
C12B C 0.13385(13) 0.49558(13) 1.00442(9) 0.0243(4) Uani 1 1 d .
H12B H 0.1376 0.4893 0.9618 0.029 Uiso 1 1 calc R
C13B C 0.24540(12) 0.21446(12) 1.09844(8) 0.0184(4) Uani 1 1 d .
H13C H 0.2514 0.2780 1.1188 0.022 Uiso 1 1 calc R
H13D H 0.3041 0.1817 1.1207 0.022 Uiso 1 1 calc R
C14B C 0.15661(11) 0.16713(11) 1.10880(8) 0.0178(4) Uani 1 1 d .
C15B C 0.10930(13) 0.09290(13) 1.06813(8) 0.0231(4) Uani 1 1 d .
H15B H 0.1310 0.0730 1.0324 0.028 Uiso 1 1 calc R
C16B C 0.03064(13) 0.04743(13) 1.07901(9) 0.0261(4) Uani 1 1 d .
H16B H -0.0006 -0.0037 1.0511 0.031 Uiso 1 1 calc R
C17B C -0.00242(13) 0.07673(13) 1.13085(9) 0.0245(4) Uani 1 1 d .
H17B H -0.0566 0.0460 1.1381 0.029 Uiso 1 1 calc R
C18B C 0.04364(13) 0.15031(12) 1.17156(8) 0.0232(4) Uani 1 1 d .
H18B H 0.0214 0.1704 1.2070 0.028 Uiso 1 1 calc R
C19B C 0.12310(12) 0.19535(12) 1.16056(8) 0.0209(4) Uani 1 1 d .
H19B H 0.1547 0.2460 1.1888 0.025 Uiso 1 1 calc R
C20B C 0.37772(12) 0.09831(11) 1.02743(8) 0.0190(4) Uani 1 1 d .
H20C H 0.4219 0.1248 1.0683 0.023 Uiso 1 1 calc R
H20D H 0.4178 0.0819 0.9984 0.023 Uiso 1 1 calc R
C21B C 0.32751(11) 0.01141(11) 1.03896(8) 0.0194(4) Uani 1 1 d .
C22B C 0.34051(12) -0.01432(12) 1.10049(8) 0.0218(4) Uani 1 1 d .
H22B H 0.3837 0.0210 1.1354 0.026 Uiso 1 1 calc R
C23B C 0.29116(13) -0.09101(13) 1.11167(9) 0.0264(4) Uani 1 1 d .
H23B H 0.3004 -0.1074 1.1540 0.032 Uiso 1 1 calc R
C24B C 0.22887(13) -0.14334(13) 1.06139(9) 0.0273(4) Uani 1 1 d .
H24B H 0.1955 -0.1960 1.0690 0.033 Uiso 1 1 calc R
C25B C 0.21513(13) -0.11881(12) 0.99968(9) 0.0262(4) Uani 1 1 d .
H25B H 0.1723 -0.1546 0.9649 0.031 Uiso 1 1 calc R
C26B C 0.26423(12) -0.04165(12) 0.98868(8) 0.0218(4) Uani 1 1 d .
H26B H 0.2544 -0.0251 0.9463 0.026 Uiso 1 1 calc R
C27B C 0.33409(12) 0.16472(12) 0.88603(8) 0.0199(4) Uani 1 1 d .
H27C H 0.4050 0.1681 0.9073 0.024 Uiso 1 1 calc R
H27D H 0.3207 0.2093 0.8529 0.024 Uiso 1 1 calc R
C28B C 0.30769(12) 0.06876(12) 0.85326(8) 0.0199(4) Uani 1 1 d .
C29B C 0.21263(13) 0.04467(13) 0.81778(8) 0.0253(4) Uani 1 1 d .
H29B H 0.1629 0.0883 0.8148 0.030 Uiso 1 1 calc R
C30B C 0.18981(15) -0.04281(14) 0.78663(9) 0.0336(5) Uani 1 1 d .
H30B H 0.1245 -0.0588 0.7629 0.040 Uiso 1 1 calc R
C31B C 0.26227(17) -0.10676(14) 0.79013(9) 0.0379(5) Uani 1 1 d .
H31B H 0.2466 -0.1666 0.7692 0.045 Uiso 1 1 calc R
C32B C 0.35663(16) -0.08292(13) 0.82408(10) 0.0349(5) Uani 1 1 d .
H32B H 0.4066 -0.1259 0.8258 0.042 Uiso 1 1 calc R
C33B C 0.37913(14) 0.00405(12) 0.85590(9) 0.0260(4) Uani 1 1 d .
H33B H 0.4445 0.0195 0.8798 0.031 Uiso 1 1 calc R
C34B C 0.14801(12) 0.29503(12) 0.86488(8) 0.0199(4) Uani 1 1 d .
H34C H 0.1847 0.2830 0.8333 0.024 Uiso 1 1 calc R
H34D H 0.1449 0.3626 0.8722 0.024 Uiso 1 1 calc R
C35B C 0.04427(12) 0.25562(11) 0.83610(8) 0.0183(4) Uani 1 1 d .
C36B C 0.01048(12) 0.17708(12) 0.85638(8) 0.0215(4) Uani 1 1 d .
H36B H 0.0533 0.1453 0.8888 0.026 Uiso 1 1 calc R
C37B C -0.08522(12) 0.14423(12) 0.82992(8) 0.0236(4) Uani 1 1 d .
H37B H -0.1069 0.0902 0.8442 0.028 Uiso 1 1 calc R
C38B C -0.14879(13) 0.19018(13) 0.78290(8) 0.0246(4) Uani 1 1 d .
H38B H -0.2143 0.1683 0.7652 0.029 Uiso 1 1 calc R
C39B C -0.11588(13) 0.26826(13) 0.76200(9) 0.0262(4) Uani 1 1 d .
H39B H -0.1589 0.3001 0.7297 0.031 Uiso 1 1 calc R
C40B C -0.02042(13) 0.30008(12) 0.78809(8) 0.0221(4) Uani 1 1 d .
H40B H 0.0014 0.3533 0.7730 0.026 Uiso 1 1 calc R
C41B C 0.36820(12) 0.52755(11) 0.98501(8) 0.0209(4) Uani 1 1 d .
H41B H 0.3266 0.5701 1.0030 0.025 Uiso 1 1 calc R
C42B C 0.32622(12) 0.47866(12) 0.92350(8) 0.0227(4) Uani 1 1 d .
H42B H 0.2574 0.4893 0.8988 0.027 Uiso 1 1 calc R
C43B C 0.38173(13) 0.41850(12) 0.89882(8) 0.0224(4) Uani 1 1 d .
H43B H 0.3535 0.3842 0.8563 0.027 Uiso 1 1 calc R
C44B C 0.48035(12) 0.40421(12) 0.93507(8) 0.0207(4) Uani 1 1 d .
H44B H 0.5192 0.3576 0.9179 0.025 Uiso 1 1 calc R
C45B C 0.52938(12) 0.46782(11) 0.98689(8) 0.0186(4) Uani 1 1 d .
C46B C 0.58570(12) 0.23647(12) 1.03685(9) 0.0241(4) Uani 1 1 d .
H46D H 0.6236 0.1919 1.0644 0.036 Uiso 1 1 calc R
H46E H 0.6296 0.2848 1.0309 0.036 Uiso 1 1 calc R
H46F H 0.5514 0.2051 0.9954 0.036 Uiso 1 1 calc R
C47B C 0.56152(12) 0.32554(12) 1.12662(8) 0.0219(4) Uani 1 1 d .
H47C H 0.5912 0.3846 1.1208 0.026 Uiso 1 1 calc R
H47D H 0.6132 0.2882 1.1525 0.026 Uiso 1 1 calc R
C48B C 0.48355(13) 0.34267(12) 1.15924(8) 0.0236(4) Uani 1 1 d .
H48C H 0.4564 0.2834 1.1670 0.028 Uiso 1 1 calc R
H48D H 0.5112 0.3782 1.2008 0.028 Uiso 1 1 calc R
C49B C 0.37851(16) 0.47128(15) 1.15001(10) 0.0393(5) Uani 1 1 d .
H49D H 0.3550 0.4520 1.1850 0.059 Uiso 1 1 calc R
H49E H 0.3260 0.5008 1.1196 0.059 Uiso 1 1 calc R
H49F H 0.4337 0.5150 1.1670 0.059 Uiso 1 1 calc R
O1S O 0.89732(9) 0.30302(9) 0.20642(6) 0.0299(3) Uani 1 1 d .
O2S O 1.09263(10) 0.29831(11) 0.29262(7) 0.0389(4) Uani 1 1 d .
C1S C 0.84616(16) 0.30324(17) 0.14099(10) 0.0415(6) Uani 1 1 d .
H1SA H 0.8027 0.2486 0.1280 0.062 Uiso 1 1 calc R
H1SB H 0.8927 0.3025 0.1158 0.062 Uiso 1 1 calc R
H1SC H 0.8077 0.3588 0.1339 0.062 Uiso 1 1 calc R
C2S C 0.96326(15) 0.37895(15) 0.22781(10) 0.0350(5) Uani 1 1 d .
H2SA H 0.9270 0.4366 0.2270 0.042 Uiso 1 1 calc R
H2SB H 1.0056 0.3831 0.1994 0.042 Uiso 1 1 calc R
C3S C 1.02394(14) 0.36666(16) 0.29417(10) 0.0371(5) Uani 1 1 d .
H3SA H 1.0581 0.4255 0.3138 0.044 Uiso 1 1 calc R
H3SB H 0.9817 0.3482 0.3202 0.044 Uiso 1 1 calc R
C4S C 1.14707(17) 0.27735(19) 0.35424(11) 0.0477(6) Uani 1 1 d .
H4SA H 1.1991 0.2356 0.3509 0.072 Uiso 1 1 calc R
H4SB H 1.1041 0.2476 0.3751 0.072 Uiso 1 1 calc R
H4SC H 1.1758 0.3342 0.3794 0.072 Uiso 1 1 calc R
O3S O 0.63349(9) 0.76128(9) 0.25863(6) 0.0288(3) Uani 1 1 d .
O4S O 0.42278(9) 0.80562(9) 0.24646(6) 0.0291(3) Uani 1 1 d .
C5S C 0.73302(14) 0.75825(16) 0.29335(10) 0.0352(5) Uani 1 1 d .
H5SA H 0.7579 0.6976 0.2849 0.053 Uiso 1 1 calc R
H5SB H 0.7398 0.7691 0.3390 0.053 Uiso 1 1 calc R
H5SC H 0.7702 0.8059 0.2802 0.053 Uiso 1 1 calc R
C6S C 0.59551(14) 0.84939(13) 0.26824(9) 0.0278(4) Uani 1 1 d .
H6SA H 0.6372 0.8977 0.2587 0.033 Uiso 1 1 calc R
H6SB H 0.5960 0.8606 0.3133 0.033 Uiso 1 1 calc R
C7S C 0.49301(13) 0.85474(14) 0.22583(9) 0.0278(4) Uani 1 1 d .
H7SA H 0.4752 0.9202 0.2238 0.033 Uiso 1 1 calc R
H7SB H 0.4908 0.8300 0.1822 0.033 Uiso 1 1 calc R
C8S C 0.40507(16) 0.71346(15) 0.21925(12) 0.0425(6) Uani 1 1 d .
H8SA H 0.3592 0.6825 0.2373 0.064 Uiso 1 1 calc R
H8SB H 0.4665 0.6808 0.2287 0.064 Uiso 1 1 calc R
H8SC H 0.3773 0.7134 0.1730 0.064 Uiso 1 1 calc R

loop_
_atom_site_aniso_label
_atom_site_aniso_U_11
_atom_site_aniso_U_22
_atom_site_aniso_U_33
_atom_site_aniso_U_23
_atom_site_aniso_U_13
_atom_site_aniso_U_12
Yb1A 0.01559(3) 0.01584(3) 0.01705(3) 0.00233(3) 0.00503(3) 0.00359(3)
O1A 0.0268(6) 0.0210(6) 0.0243(6) 0.0027(5) 0.0083(5) -0.0010(5)
O2A 0.0207(5) 0.0198(6) 0.0224(6) 0.0049(5) 0.0052(5) 0.0016(5)
C1A 0.0155(7) 0.0130(7) 0.0190(7) 0.0036(6) 0.0035(6) 0.0040(6)
C2A 0.0149(7) 0.0152(7) 0.0193(8) 0.0041(6) 0.0033(6) 0.0057(6)
C3A 0.0132(7) 0.0159(7) 0.0185(8) 0.0011(6) 0.0014(6) 0.0033(6)
C4A 0.0147(7) 0.0152(7) 0.0208(8) 0.0027(6) 0.0056(6) 0.0039(6)
C5A 0.0162(7) 0.0157(7) 0.0177(7) 0.0016(6) 0.0050(6) 0.0034(6)
C6A 0.0181(7) 0.0169(8) 0.0242(8) 0.0020(6) 0.0057(6) 0.0007(6)
C7A 0.0193(7) 0.0142(7) 0.0236(8) 0.0033(6) 0.0059(6) -0.0018(6)
C8A 0.0228(8) 0.0201(8) 0.0218(8) -0.0012(7) 0.0057(7) -0.0022(7)
C9A 0.0211(8) 0.0251(9) 0.0299(9) 0.0020(7) 0.0097(7) 0.0008(7)
C10A 0.0193(8) 0.0218(8) 0.0296(9) 0.0056(7) 0.0037(7) -0.0022(7)
C11A 0.0268(9) 0.0238(9) 0.0254(9) -0.0027(7) 0.0029(7) -0.0035(7)
C12A 0.0206(8) 0.0218(9) 0.0302(9) -0.0042(7) 0.0074(7) -0.0006(7)
C13A 0.0225(8) 0.0206(8) 0.0193(8) 0.0038(6) 0.0074(6) 0.0061(7)
C14A 0.0172(7) 0.0194(8) 0.0161(7) 0.0020(6) 0.0014(6) 0.0021(6)
C15A 0.0188(7) 0.0220(8) 0.0195(8) 0.0017(6) 0.0060(6) 0.0004(7)
C16A 0.0180(8) 0.0223(8) 0.0288(9) -0.0005(7) 0.0040(7) 0.0028(7)
C17A 0.0218(8) 0.0182(8) 0.0257(9) 0.0042(7) -0.0012(7) 0.0014(7)
C18A 0.0231(8) 0.0250(9) 0.0194(8) 0.0051(7) 0.0032(7) -0.0037(7)
C19A 0.0182(8) 0.0230(8) 0.0179(8) -0.0001(6) 0.0032(6) 0.0016(7)
C20A 0.0219(8) 0.0163(8) 0.0222(8) -0.0022(6) 0.0035(7) 0.0005(7)
C21A 0.0204(8) 0.0209(8) 0.0166(7) -0.0025(6) 0.0051(6) 0.0010(7)
C22A 0.0248(9) 0.0236(9) 0.0278(9) 0.0014(7) 0.0043(7) -0.0006(7)
C23A 0.0281(9) 0.0337(10) 0.0264(9) 0.0048(8) 0.0009(8) 0.0066(8)
C24A 0.0185(8) 0.0437(11) 0.0289(10) -0.0025(9) 0.0002(7) 0.0001(8)
C25A 0.0244(9) 0.0344(10) 0.0366(10) -0.0043(8) 0.0081(8) -0.0077(8)
C26A 0.0246(8) 0.0218(9) 0.0288(9) 0.0019(7) 0.0096(7) 0.0003(7)
C27A 0.0196(7) 0.0164(8) 0.0265(8) 0.0043(6) 0.0093(6) 0.0024(6)
C28A 0.0193(7) 0.0158(8) 0.0297(9) 0.0032(7) 0.0098(7) -0.0019(6)
C29A 0.0200(8) 0.0264(9) 0.0264(9) -0.0009(7) 0.0086(7) -0.0028(7)
C30A 0.0183(8) 0.0319(10) 0.0324(10) 0.0047(8) 0.0045(7) 0.0011(7)
C31A 0.0199(8) 0.0293(9) 0.0395(10) 0.0021(8) 0.0141(7) 0.0043(7)
C32A 0.0310(9) 0.0284(9) 0.0291(9) 0.0032(7) 0.0171(7) -0.0001(8)
C33A 0.0226(8) 0.0203(8) 0.0286(9) 0.0081(7) 0.0098(7) 0.0011(7)
C34A 0.0198(7) 0.0191(8) 0.0160(7) 0.0003(6) 0.0040(6) 0.0024(6)
C35A 0.0219(8) 0.0183(8) 0.0173(7) 0.0026(6) 0.0086(6) 0.0011(6)
C36A 0.0239(8) 0.0208(8) 0.0235(8) 0.0001(7) 0.0062(7) 0.0020(7)
C37A 0.0251(9) 0.0256(9) 0.0329(10) 0.0016(8) 0.0080(7) 0.0069(7)
C38A 0.0343(9) 0.0206(9) 0.0348(9) -0.0015(7) 0.0175(8) 0.0045(7)
C39A 0.0381(10) 0.0238(9) 0.0255(9) -0.0060(7) 0.0105(8) -0.0012(8)
C40A 0.0260(8) 0.0220(9) 0.0231(8) 0.0003(7) 0.0056(7) 0.0015(7)
C41A 0.0183(7) 0.0221(8) 0.0232(8) -0.0021(7) 0.0062(6) 0.0039(7)
C42A 0.0237(8) 0.0279(9) 0.0188(8) 0.0023(7) 0.0079(6) 0.0125(7)
C43A 0.0260(8) 0.0239(9) 0.0264(8) 0.0071(7) 0.0152(7) 0.0106(7)
C44A 0.0189(7) 0.0184(8) 0.0327(9) 0.0034(7) 0.0131(7) 0.0041(6)
C45A 0.0184(7) 0.0176(8) 0.0199(8) -0.0018(6) 0.0095(6) 0.0028(6)
C46A 0.0323(9) 0.0185(8) 0.0363(10) 0.0026(7) 0.0119(8) -0.0012(7)
C47A 0.0308(9) 0.0292(9) 0.0240(8) 0.0055(7) 0.0108(7) 0.0013(8)
C48A 0.0272(8) 0.0250(9) 0.0238(8) 0.0068(7) 0.0080(7) 0.0065(7)
C49A 0.0241(8) 0.0286(9) 0.0239(9) -0.0018(7) 0.0059(7) -0.0020(7)
Yb1B 0.01483(3) 0.01483(3) 0.01799(3) 0.00268(3) 0.00305(3) -0.00114(3)
O1B 0.0186(5) 0.0222(6) 0.0219(6) 0.0006(5) 0.0050(5) 0.0012(5)
O2B 0.0264(6) 0.0253(6) 0.0236(6) -0.0027(5) 0.0009(5) 0.0058(5)
C1B 0.0131(7) 0.0155(7) 0.0193(8) -0.0001(6) 0.0037(6) -0.0014(6)
C2B 0.0151(7) 0.0171(8) 0.0173(7) 0.0009(6) 0.0041(6) -0.0009(6)
C3B 0.0135(7) 0.0135(7) 0.0215(8) 0.0016(6) 0.0051(6) -0.0016(6)
C4B 0.0176(7) 0.0134(7) 0.0188(8) -0.0012(6) 0.0054(6) -0.0024(6)
C5B 0.0158(7) 0.0143(7) 0.0179(7) 0.0020(6) 0.0040(6) -0.0017(6)
C6B 0.0158(7) 0.0197(8) 0.0231(8) 0.0005(7) 0.0055(6) 0.0014(6)
C7B 0.0139(7) 0.0201(8) 0.0249(8) 0.0017(7) 0.0059(6) 0.0054(6)
C8B 0.0313(9) 0.0229(9) 0.0277(9) 0.0038(7) 0.0120(7) 0.0050(7)
C9B 0.0385(10) 0.0309(10) 0.0250(9) -0.0012(8) 0.0110(8) 0.0088(8)
C10B 0.0243(8) 0.0216(9) 0.0338(10) -0.0043(8) 0.0056(8) 0.0051(7)
C11B 0.0244(8) 0.0200(8) 0.0365(10) 0.0052(7) 0.0139(7) 0.0042(7)
C12B 0.0225(8) 0.0263(9) 0.0251(9) 0.0016(7) 0.0088(7) 0.0053(7)
C13B 0.0171(7) 0.0192(8) 0.0187(8) 0.0012(6) 0.0050(6) -0.0010(6)
C14B 0.0158(7) 0.0201(8) 0.0176(7) 0.0048(6) 0.0039(6) 0.0031(6)
C15B 0.0229(8) 0.0289(9) 0.0179(8) -0.0010(7) 0.0074(6) -0.0022(7)
C16B 0.0260(8) 0.0288(9) 0.0235(8) -0.0012(7) 0.0081(7) -0.0081(7)
C17B 0.0204(8) 0.0288(9) 0.0274(9) 0.0059(7) 0.0112(7) -0.0026(7)
C18B 0.0252(8) 0.0254(9) 0.0226(8) 0.0055(7) 0.0115(7) 0.0057(7)
C19B 0.0236(8) 0.0180(8) 0.0215(8) 0.0018(6) 0.0072(7) 0.0020(7)
C20B 0.0173(7) 0.0171(8) 0.0240(8) 0.0053(6) 0.0072(6) 0.0018(6)
C21B 0.0154(7) 0.0170(8) 0.0281(8) 0.0065(6) 0.0088(6) 0.0054(6)
C22B 0.0166(7) 0.0227(8) 0.0253(8) 0.0060(7) 0.0033(7) 0.0021(7)
C23B 0.0238(8) 0.0303(9) 0.0278(9) 0.0139(7) 0.0087(7) 0.0040(7)
C24B 0.0267(9) 0.0206(9) 0.0380(10) 0.0082(7) 0.0135(8) -0.0003(7)
C25B 0.0289(9) 0.0213(9) 0.0301(9) -0.0025(7) 0.0121(7) -0.0012(7)
C26B 0.0259(8) 0.0178(8) 0.0245(8) 0.0026(7) 0.0113(7) 0.0053(7)
C27B 0.0210(7) 0.0205(8) 0.0205(8) -0.0005(6) 0.0102(6) -0.0005(7)
C28B 0.0262(8) 0.0197(8) 0.0178(7) 0.0015(6) 0.0130(6) 0.0000(7)
C29B 0.0274(8) 0.0291(9) 0.0220(8) -0.0016(7) 0.0123(7) -0.0019(7)
C30B 0.0405(10) 0.0386(11) 0.0240(9) -0.0072(8) 0.0157(8) -0.0148(9)
C31B 0.0683(13) 0.0230(9) 0.0304(9) -0.0083(8) 0.0299(9) -0.0090(9)
C32B 0.0533(11) 0.0224(9) 0.0381(10) 0.0036(8) 0.0271(9) 0.0073(9)
C33B 0.0316(9) 0.0238(9) 0.0265(9) 0.0049(7) 0.0140(7) 0.0045(7)
C34B 0.0199(8) 0.0189(8) 0.0201(8) 0.0048(6) 0.0040(6) -0.0025(7)
C35B 0.0190(7) 0.0190(8) 0.0164(7) -0.0015(6) 0.0050(6) 0.0018(6)
C36B 0.0206(8) 0.0227(8) 0.0209(8) 0.0033(7) 0.0050(6) 0.0022(7)
C37B 0.0218(8) 0.0224(9) 0.0267(9) -0.0004(7) 0.0077(7) -0.0022(7)
C38B 0.0192(8) 0.0305(9) 0.0210(8) -0.0066(7) 0.0031(7) -0.0017(7)
C39B 0.0255(9) 0.0304(10) 0.0191(8) 0.0023(7) 0.0003(7) 0.0046(8)
C40B 0.0258(8) 0.0218(8) 0.0182(8) 0.0027(7) 0.0052(7) 0.0014(7)
C41B 0.0198(8) 0.0157(8) 0.0283(9) 0.0052(7) 0.0077(7) 0.0007(6)
C42B 0.0178(8) 0.0210(8) 0.0277(9) 0.0121(7) 0.0015(7) -0.0034(7)
C43B 0.0269(8) 0.0193(8) 0.0200(8) 0.0052(7) 0.0043(7) -0.0069(7)
C44B 0.0229(8) 0.0180(8) 0.0233(8) 0.0024(6) 0.0096(7) -0.0021(7)
C45B 0.0200(7) 0.0174(8) 0.0216(8) 0.0074(6) 0.0096(6) 0.0004(7)
C46B 0.0212(8) 0.0238(9) 0.0281(9) 0.0014(7) 0.0085(7) 0.0033(7)
C47B 0.0203(8) 0.0198(8) 0.0221(8) 0.0033(7) 0.0000(7) -0.0031(7)
C48B 0.0236(8) 0.0237(9) 0.0205(8) 0.0015(7) 0.0017(7) -0.0005(7)
C49B 0.0471(11) 0.0383(11) 0.0308(10) -0.0051(9) 0.0101(9) 0.0153(10)
O1S 0.0242(6) 0.0346(7) 0.0289(7) -0.0069(6) 0.0067(5) 0.0000(6)
O2S 0.0274(7) 0.0522(9) 0.0318(7) -0.0107(7) 0.0033(6) 0.0055(7)
C1S 0.0333(11) 0.0522(13) 0.0330(11) -0.0038(10) 0.0012(9) 0.0072(10)
C2S 0.0318(10) 0.0345(11) 0.0388(11) -0.0076(9) 0.0129(8) 0.0004(8)
C3S 0.0272(9) 0.0458(12) 0.0359(11) -0.0170(9) 0.0106(8) -0.0034(9)
C4S 0.0378(12) 0.0621(15) 0.0402(12) 0.0073(11) 0.0056(10) -0.0049(11)
O3S 0.0221(6) 0.0352(7) 0.0282(7) 0.0061(6) 0.0050(5) 0.0048(5)
O4S 0.0278(6) 0.0304(7) 0.0299(7) 0.0042(5) 0.0093(5) 0.0016(6)
C5S 0.0224(9) 0.0462(12) 0.0363(10) 0.0132(9) 0.0047(8) 0.0019(9)
C6S 0.0307(9) 0.0303(10) 0.0233(9) 0.0070(7) 0.0080(7) 0.0020(8)
C7S 0.0281(9) 0.0340(10) 0.0224(9) 0.0081(7) 0.0077(7) 0.0051(8)
C8S 0.0308(10) 0.0325(11) 0.0578(14) -0.0024(10) 0.0040(10) 0.0006(9)

loop_
_atom_type_symbol
_atom_type_description
_atom_type_scat_dispersion_real
_atom_type_scat_dispersion_imag
_atom_type_scat_source
C C 0.0033 0.0016 'International Tables Vol C Tables 4.2.6.8 and 6.1.1.4'
H H 0.0000 0.0000 'International Tables Vol C Tables 4.2.6.8 and 6.1.1.4'
O O 0.0106 0.0060 'International Tables Vol C Tables 4.2.6.8 and 6.1.1.4'
Yb Yb -0.3850 5.5486 'International Tables Vol C Tables 4.2.6.8 and 6.1.1.4'

loop_
_geom_angle_atom_site_label_1
_geom_angle_atom_site_label_2
_geom_angle_atom_site_label_3
_geom_angle
_geom_angle_site_symmetry_1
_geom_angle_site_symmetry_3
O2A Yb1A O1A 66.36(4) . .
O2A Yb1A C42A 138.81(5) . .
O1A Yb1A C42A 110.04(5) . .
O2A Yb1A C41A 119.89(4) . .
O1A Yb1A C41A 79.58(5) . .
C42A Yb1A C41A 31.09(5) . .
O2A Yb1A C3A 132.02(5) . .
O1A Yb1A C3A 99.51(5) . .
C42A Yb1A C3A 89.07(5) . .
C41A Yb1A C3A 100.27(5) . .
O2A Yb1A C43A 120.07(5) . .
O1A Yb1A C43A 130.16(5) . .
C42A Yb1A C43A 29.56(5) . .
C41A Yb1A C43A 53.57(5) . .
C3A Yb1A C43A 104.22(5) . .
O2A Yb1A C4A 101.92(4) . .
O1A Yb1A C4A 81.41(5) . .
C42A Yb1A C4A 118.48(5) . .
C41A Yb1A C4A 120.73(5) . .
C3A Yb1A C4A 30.60(5) . .
C43A Yb1A C4A 134.18(5) . .
O2A Yb1A C44A 89.78(5) . .
O1A Yb1A C44A 115.83(5) . .
C42A Yb1A C44A 53.43(5) . .
C41A Yb1A C44A 62.08(5) . .
C3A Yb1A C44A 134.56(5) . .
C43A Yb1A C44A 30.75(5) . .
C4A Yb1A C44A 162.21(5) . .
O2A Yb1A C2A 130.23(4) . .
O1A Yb1A C2A 128.91(5) . .
C42A Yb1A C2A 85.53(5) . .
C41A Yb1A C2A 109.82(5) . .
C3A Yb1A C2A 30.34(5) . .
C43A Yb1A C2A 86.90(5) . .
C4A Yb1A C2A 49.90(5) . .
C44A Yb1A C2A 112.33(5) . .
O2A Yb1A C5A 84.88(4) . .
O1A Yb1A C5A 97.13(5) . .
C42A Yb1A C5A 134.72(5) . .
C41A Yb1A C5A 149.67(5) . .
C3A Yb1A C5A 50.16(5) . .
C43A Yb1A C5A 131.54(5) . .
C4A Yb1A C5A 30.22(5) . .
C44A Yb1A C5A 141.08(5) . .
C2A Yb1A C5A 49.56(5) . .
O2A Yb1A C1A 100.60(4) . .
O1A Yb1A C1A 126.78(5) . .
C42A Yb1A C1A 111.14(5) . .
C41A Yb1A C1A 138.96(5) . .
C3A Yb1A C1A 49.85(5) . .
C43A Yb1A C1A 101.69(5) . .
C4A Yb1A C1A 49.65(5) . .
C44A Yb1A C1A 115.39(5) . .
C2A Yb1A C1A 29.82(5) . .
C5A Yb1A C1A 29.92(5) . .
O2A Yb1A C45A 92.55(4) . 2_576
O1A Yb1A C45A 71.21(4) . 2_576
C42A Yb1A C45A 51.22(5) . 2_576
C41A Yb1A C45A 28.10(5) . 2_576
C3A Yb1A C45A 127.56(4) . 2_576
C43A Yb1A C45A 59.51(5) . 2_576
C4A Yb1A C45A 140.66(5) . 2_576
C44A Yb1A C45A 50.37(5) . 2_576
C2A Yb1A C45A 136.25(5) . 2_576
C5A Yb1A C45A 168.04(5) . 2_576
C1A Yb1A C45A 160.94(5) . 2_576
C47A O1A C46A 113.15(14) . .
C47A O1A Yb1A 116.98(10) . .
C46A O1A Yb1A 129.38(11) . .
C48A O2A C49A 111.04(13) . .
C48A O2A Yb1A 115.38(9) . .
C49A O2A Yb1A 116.90(10) . .
C2A C1A C5A 107.97(14) . .
C2A C1A C6A 125.49(15) . .
C5A C1A C6A 125.95(14) . .
C2A C1A Yb1A 73.96(9) . .
C5A C1A Yb1A 74.02(9) . .
C6A C1A Yb1A 124.80(10) . .
C1A C2A C3A 108.36(15) . .
C1A C2A C13A 125.45(15) . .
C3A C2A C13A 125.96(14) . .
C1A C2A Yb1A 76.22(9) . .
C3A C2A Yb1A 73.07(9) . .
C13A C2A Yb1A 121.21(10) . .
C2A C3A C4A 107.55(14) . .
C2A C3A C20A 126.31(15) . .
C4A C3A C20A 125.90(15) . .
C2A C3A Yb1A 76.60(9) . .
C4A C3A Yb1A 75.10(9) . .
C20A C3A Yb1A 110.19(10) . .
C5A C4A C3A 108.21(14) . .
C5A C4A C27A 125.52(15) . .
C3A C4A C27A 125.88(14) . .
C5A C4A Yb1A 76.36(9) . .
C3A C4A Yb1A 74.30(9) . .
C27A C4A Yb1A 121.15(10) . .
C4A C5A C1A 107.90(14) . .
C4A C5A C34A 126.76(15) . .
C1A C5A C34A 125.34(14) . .
C4A C5A Yb1A 73.42(9) . .
C1A C5A Yb1A 76.05(9) . .
C34A C5A Yb1A 115.63(10) . .
C7A C6A C1A 117.63(14) . .
C12A C7A C8A 118.04(15) . .
C12A C7A C6A 121.00(16) . .
C8A C7A C6A 120.89(15) . .
C7A C8A C9A 121.11(16) . .
C10A C9A C8A 120.19(17) . .
C9A C10A C11A 119.18(16) . .
C10A C11A C12A 120.32(17) . .
C11A C12A C7A 121.15(17) . .
C2A C13A C14A 116.24(14) . .
C15A C14A C19A 118.23(15) . .
C15A C14A C13A 122.98(16) . .
C19A C14A C13A 118.78(15) . .
C14A C15A C16A 120.64(17) . .
C17A C16A C15A 120.52(17) . .
C16A C17A C18A 119.53(16) . .
C19A C18A C17A 119.73(17) . .
C18A C19A C14A 121.33(16) . .
C21A C20A C3A 117.88(14) . .
C26A C21A C22A 117.84(15) . .
C26A C21A C20A 119.99(15) . .
C22A C21A C20A 122.06(16) . .
C23A C22A C21A 120.86(17) . .
C22A C23A C24A 120.26(18) . .
C25A C24A C23A 119.36(17) . .
C24A C25A C26A 120.25(18) . .
C21A C26A C25A 121.42(17) . .
C4A C27A C28A 111.79(14) . .
C33A C28A C29A 118.41(16) . .
C33A C28A C27A 121.10(15) . .
C29A C28A C27A 120.40(16) . .
C30A C29A C28A 120.72(17) . .
C31A C30A C29A 120.38(17) . .
C32A C31A C30A 119.28(17) . .
C31A C32A C33A 120.15(18) . .
C28A C33A C32A 121.05(16) . .
C5A C34A C35A 117.47(13) . .
C36A C35A C40A 118.09(16) . .
C36A C35A C34A 121.71(14) . .
C40A C35A C34A 120.16(14) . .
C35A C36A C37A 120.57(16) . .
C38A C37A C36A 120.66(17) . .
C39A C38A C37A 119.32(17) . .
C38A C39A C40A 119.98(17) . .
C39A C40A C35A 121.37(16) . .
C45A C41A C42A 120.55(15) 2_576 .
C45A C41A Yb1A 89.46(10) 2_576 .
C42A C41A Yb1A 74.26(10) . .
C43A C42A C41A 119.29(15) . .
C43A C42A Yb1A 75.78(10) . .
C41A C42A Yb1A 74.65(10) . .
C42A C43A C44A 119.73(16) . .
C42A C43A Yb1A 74.66(11) . .
C44A C43A Yb1A 75.57(10) . .
C45A C44A C43A 121.00(15) . .
C45A C44A Yb1A 88.95(10) . .
C43A C44A Yb1A 73.67(10) . .
C44A C45A C41A 124.42(15) . 2_576
C44A C45A C45A 117.51(18) . 2_576
C41A C45A C45A 118.06(19) 2_576 2_576
C44A C45A Yb1A 132.46(12) . 2_576
C41A C45A Yb1A 62.44(9) 2_576 2_576
C45A C45A Yb1A 76.68(12) 2_576 2_576
C44A C45A Yb1A 63.24(9) . .
C41A C45A Yb1A 133.30(11) 2_576 .
C45A C45A Yb1A 75.51(12) 2_576 .
Yb1A C45A Yb1A 152.20(6) 2_576 .
O1A C47A C48A 108.95(15) . .
O2A C48A C47A 107.70(14) . .
O2B Yb1B O1B 67.19(4) . .
O2B Yb1B C42B 118.88(5) . .
O1B Yb1B C42B 134.40(5) . .
O2B Yb1B C4B 132.93(5) . .
O1B Yb1B C4B 96.89(4) . .
C42B Yb1B C4B 103.99(5) . .
O2B Yb1B C41B 88.10(5) . .
O1B Yb1B C41B 119.62(5) . .
C42B Yb1B C41B 31.32(5) . .
C4B Yb1B C41B 134.87(5) . .
O2B Yb1B C43B 137.81(5) . .
O1B Yb1B C43B 113.08(5) . .
C42B Yb1B C43B 29.67(6) . .
C4B Yb1B C43B 89.23(5) . .
C41B Yb1B C43B 53.82(5) . .
O2B Yb1B C3B 102.90(5) . .
O1B Yb1B C3B 78.40(4) . .
C42B Yb1B C3B 133.65(5) . .
C4B Yb1B C3B 30.52(5) . .
C41B Yb1B C3B 161.73(5) . .
C43B Yb1B C3B 118.77(5) . .
O2B Yb1B C44B 119.66(5) . .
O1B Yb1B C44B 83.22(5) . .
C42B Yb1B C44B 53.54(5) . .
C4B Yb1B C44B 100.57(5) . .
C41B Yb1B C44B 62.14(5) . .
C43B Yb1B C44B 30.81(5) . .
C3B Yb1B C44B 121.64(5) . .
O2B Yb1B C5B 130.97(5) . .
O1B Yb1B C5B 126.34(4) . .
C42B Yb1B C5B 85.73(5) . .
C4B Yb1B C5B 30.55(5) . .
C41B Yb1B C5B 111.74(5) . .
C43B Yb1B C5B 84.79(5) . .
C3B Yb1B C5B 50.12(5) . .
C44B Yb1B C5B 109.12(5) . .
O2B Yb1B C2B 85.56(5) . .
O1B Yb1B C2B 94.15(4) . .
C42B Yb1B C2B 130.23(5) . .
C4B Yb1B C2B 50.31(5) . .
C41B Yb1B C2B 139.74(5) . .
C43B Yb1B C2B 134.47(5) . .
C3B Yb1B C2B 30.34(5) . .
C44B Yb1B C2B 150.40(5) . .
C5B Yb1B C2B 49.92(5) . .
O2B Yb1B C1B 100.96(5) . .
O1B Yb1B C1B 123.99(4) . .
C42B Yb1B C1B 100.14(5) . .
C4B Yb1B C1B 50.22(5) . .
C41B Yb1B C1B 114.09(5) . .
C43B Yb1B C1B 110.35(5) . .
C3B Yb1B C1B 49.95(5) . .
C44B Yb1B C1B 138.32(5) . .
C5B Yb1B C1B 30.16(5) . .
C2B Yb1B C1B 30.14(5) . .
O2B Yb1B C45B 78.18(4) . 2_667
O1B Yb1B C45B 91.85(4) . 2_667
C42B Yb1B C45B 51.28(5) . 2_667
C4B Yb1B C45B 148.57(5) . 2_667
C41B Yb1B C45B 27.88(5) . 2_667
C43B Yb1B C45B 59.68(5) . 2_667
C3B Yb1B C45B 168.67(5) . 2_667
C44B Yb1B C45B 50.50(5) . 2_667
C5B Yb1B C45B 136.94(5) . 2_667
C2B Yb1B C45B 158.90(5) . 2_667
C1B Yb1B C45B 141.25(5) . 2_667
C46B O1B C47B 112.47(12) . .
C46B O1B Yb1B 123.52(10) . .
C47B O1B Yb1B 113.39(9) . .
C49B O2B C48B 114.66(14) . .
C49B O2B Yb1B 128.13(11) . .
C48B O2B Yb1B 116.64(10) . .
C5B C1B C2B 107.92(14) . .
C5B C1B C6B 125.67(14) . .
C2B C1B C6B 125.68(15) . .
C5B C1B Yb1B 74.15(9) . .
C2B C1B Yb1B 74.29(9) . .
C6B C1B Yb1B 125.15(10) . .
C3B C2B C1B 108.03(14) . .
C3B C2B C13B 126.53(14) . .
C1B C2B C13B 125.43(15) . .
C3B C2B Yb1B 74.07(9) . .
C1B C2B Yb1B 75.57(9) . .
C13B C2B Yb1B 117.35(10) . .
C4B C3B C2B 108.20(14) . .
C4B C3B C20B 126.22(15) . .
C2B C3B C20B 125.41(15) . .
C4B C3B Yb1B 74.08(9) . .
C2B C3B Yb1B 75.59(9) . .
C20B C3B Yb1B 120.26(10) . .
C3B C4B C5B 107.75(14) . .
C3B C4B C27B 125.92(14) . .
C5B C4B C27B 126.19(15) . .
C3B C4B Yb1B 75.40(9) . .
C5B C4B Yb1B 76.01(9) . .
C27B C4B Yb1B 111.46(10) . .
C1B C5B C4B 108.09(14) . .
C1B C5B C34B 124.92(15) . .
C4B C5B C34B 126.73(15) . .
C1B C5B Yb1B 75.69(9) . .
C4B C5B Yb1B 73.44(9) . .
C34B C5B Yb1B 121.59(10) . .
C7B C6B C1B 117.72(13) . .
C8B C7B C12B 117.66(16) . .
C8B C7B C6B 121.62(16) . .
C12B C7B C6B 120.65(16) . .
C7B C8B C9B 121.06(18) . .
C10B C9B C8B 120.42(18) . .
C11B C10B C9B 119.08(17) . .
C10B C11B C12B 120.52(18) . .
C11B C12B C7B 121.26(17) . .
C2B C13B C14B 115.93(13) . .
C15B C14B C19B 118.52(16) . .
C15B C14B C13B 120.83(15) . .
C19B C14B C13B 120.62(15) . .
C16B C15B C14B 120.84(17) . .
C15B C16B C17B 120.00(16) . .
C18B C17B C16B 119.84(17) . .
C17B C18B C19B 119.85(17) . .
C14B C19B C18B 120.95(16) . .
C3B C20B C21B 112.46(13) . .
C22B C21B C26B 118.43(16) . .
C22B C21B C20B 120.58(15) . .
C26B C21B C20B 120.93(16) . .
C21B C22B C23B 120.93(16) . .
C24B C23B C22B 120.12(17) . .
C23B C24B C25B 119.76(17) . .
C24B C25B C26B 119.98(16) . .
C21B C26B C25B 120.78(17) . .
C4B C27B C28B 116.13(14) . .
C33B C28B C29B 118.39(16) . .
C33B C28B C27B 120.47(15) . .
C29B C28B C27B 121.08(15) . .
C28B C29B C30B 120.54(18) . .
C31B C30B C29B 120.18(18) . .
C32B C31B C30B 119.62(18) . .
C31B C32B C33B 120.15(19) . .
C28B C33B C32B 121.10(18) . .
C5B C34B C35B 115.69(14) . .
C36B C35B C40B 117.87(15) . .
C36B C35B C34B 122.64(15) . .
C40B C35B C34B 119.49(15) . .
C35B C36B C37B 121.03(16) . .
C38B C37B C36B 120.21(17) . .
C39B C38B C37B 119.34(16) . .
C38B C39B C40B 120.16(16) . .
C39B C40B C35B 121.38(17) . .
C45B C41B C42B 120.77(16) 2_667 .
C45B C41B Yb1B 89.95(10) 2_667 .
C42B C41B Yb1B 73.55(9) . .
C43B C42B C41B 119.53(15) . .
C43B C42B Yb1B 76.18(10) . .
C41B C42B Yb1B 75.13(10) . .
C42B C43B C44B 119.36(16) . .
C42B C43B Yb1B 74.15(10) . .
C44B C43B Yb1B 75.57(10) . .
C45B C44B C43B 120.69(16) . .
C45B C44B Yb1B 89.33(11) . .
C43B C44B Yb1B 73.61(10) . .
C41B C45B C44B 124.30(16) 2_667 .
C41B C45B C45B 117.74(18) 2_667 2_667
C44B C45B C45B 117.96(18) . 2_667
C41B C45B Yb1B 62.17(9) 2_667 2_667
C44B C45B Yb1B 133.15(12) . 2_667
C45B C45B Yb1B 76.72(12) 2_667 2_667
C41B C45B Yb1B 133.39(11) 2_667 .
C44B C45B Yb1B 62.84(9) . .
C45B C45B Yb1B 75.57(13) 2_667 .
Yb1B C45B Yb1B 152.28(6) 2_667 .
O1B C47B C48B 107.24(13) . .
O2B C48B C47B 108.27(14) . .
C2S O1S C1S 112.29(17) . .
C3S O2S C4S 112.44(17) . .
O1S C2S C3S 108.88(18) . .
O2S C3S C2S 109.37(17) . .
C5S O3S C6S 111.07(15) . .
C8S O4S C7S 113.60(16) . .
O3S C6S C7S 110.43(15) . .
O4S C7S C6S 113.75(15) . .

loop_
_geom_bond_atom_site_label_1
_geom_bond_atom_site_label_2
_geom_bond_distance
_geom_bond_site_symmetry_2
Yb1A O2A 2.4537(11) .
Yb1A O1A 2.4716(13) .
Yb1A C42A 2.6813(17) .
Yb1A C41A 2.6865(17) .
Yb1A C3A 2.6899(15) .
Yb1A C43A 2.6951(18) .
Yb1A C4A 2.7002(16) .
Yb1A C44A 2.7198(17) .
Yb1A C2A 2.7351(15) .
Yb1A C5A 2.7379(16) .
Yb1A C1A 2.7640(15) .
Yb1A C45A 3.0301(16) 2_576
O1A C47A 1.429(2) .
O1A C46A 1.431(2) .
O2A C48A 1.431(2) .
O2A C49A 1.439(2) .
C1A C2A 1.415(2) .
C1A C5A 1.421(2) .
C1A C6A 1.516(2) .
C2A C3A 1.420(2) .
C2A C13A 1.504(2) .
C3A C4A 1.422(2) .
C3A C20A 1.517(2) .
C4A C5A 1.418(2) .
C4A C27A 1.514(2) .
C5A C34A 1.510(2) .
C6A C7A 1.515(2) .
C7A C12A 1.390(2) .
C7A C8A 1.392(2) .
C8A C9A 1.393(2) .
C9A C10A 1.387(3) .
C10A C11A 1.388(3) .
C11A C12A 1.390(2) .
C13A C14A 1.528(2) .
C14A C15A 1.392(2) .
C14A C19A 1.394(2) .
C15A C16A 1.395(2) .
C16A C17A 1.381(3) .
C17A C18A 1.392(3) .
C18A C19A 1.391(2) .
C20A C21A 1.514(2) .
C21A C26A 1.386(2) .
C21A C22A 1.396(3) .
C22A C23A 1.384(3) .
C23A C24A 1.391(3) .
C24A C25A 1.372(3) .
C25A C26A 1.387(3) .
C27A C28A 1.519(2) .
C28A C33A 1.387(3) .
C28A C29A 1.392(2) .
C29A C30A 1.389(3) .
C30A C31A 1.388(3) .
C31A C32A 1.383(3) .
C32A C33A 1.392(3) .
C34A C35A 1.526(2) .
C35A C36A 1.388(2) .
C35A C40A 1.393(2) .
C36A C37A 1.394(3) .
C37A C38A 1.386(3) .
C38A C39A 1.379(3) .
C39A C40A 1.392(3) .
C41A C45A 1.427(2) 2_576
C41A C42A 1.439(3) .
C42A C43A 1.372(3) .
C43A C44A 1.436(2) .
C44A C45A 1.421(2) .
C45A C41A 1.427(2) 2_576
C45A C45A 1.460(3) 2_576
C45A Yb1A 3.0301(16) 2_576
C47A C48A 1.496(3) .
Yb1B O2B 2.4348(12) .
Yb1B O1B 2.4742(11) .
Yb1B C42B 2.6651(17) .
Yb1B C4B 2.6850(15) .
Yb1B C41B 2.6857(17) .
Yb1B C43B 2.6902(18) .
Yb1B C3B 2.7018(16) .
Yb1B C44B 2.7156(18) .
Yb1B C5B 2.7180(15) .
Yb1B C2B 2.7213(17) .
Yb1B C1B 2.7377(16) .
Yb1B C45B 3.0369(16) 2_667
O1B C46B 1.437(2) .
O1B C47B 1.438(2) .
O2B C49B 1.414(2) .
O2B C48B 1.433(2) .
C1B C5B 1.419(2) .
C1B C2B 1.419(2) .
C1B C6B 1.516(2) .
C2B C3B 1.419(2) .
C2B C13B 1.508(2) .
C3B C4B 1.418(2) .
C3B C20B 1.519(2) .
C4B C5B 1.424(2) .
C4B C27B 1.518(2) .
C5B C34B 1.507(2) .
C6B C7B 1.513(2) .
C7B C8B 1.391(3) .
C7B C12B 1.394(3) .
C8B C9B 1.391(3) .
C9B C10B 1.387(3) .
C10B C11B 1.377(3) .
C11B C12B 1.387(3) .
C13B C14B 1.523(2) .
C14B C15B 1.389(2) .
C14B C19B 1.392(2) .
C15B C16B 1.389(3) .
C16B C17B 1.393(3) .
C17B C18B 1.378(3) .
C18B C19B 1.397(3) .
C20B C21B 1.523(2) .
C21B C22B 1.391(2) .
C21B C26B 1.391(2) .
C22B C23B 1.391(3) .
C23B C24B 1.380(3) .
C24B C25B 1.387(3) .
C25B C26B 1.393(3) .
C27B C28B 1.519(2) .
C28B C33B 1.389(2) .
C28B C29B 1.391(2) .
C29B C30B 1.393(3) .
C30B C31B 1.390(3) .
C31B C32B 1.373(3) .
C32B C33B 1.391(3) .
C34B C35B 1.529(2) .
C35B C36B 1.390(2) .
C35B C40B 1.395(2) .
C36B C37B 1.394(2) .
C37B C38B 1.386(2) .
C38B C39B 1.385(3) .
C39B C40B 1.386(2) .
C41B C45B 1.420(2) 2_667
C41B C42B 1.444(2) .
C42B C43B 1.371(3) .
C43B C44B 1.436(2) .
C44B C45B 1.425(2) .
C45B C41B 1.420(2) 2_667
C45B C45B 1.459(3) 2_667
C45B Yb1B 3.0369(16) 2_667
C47B C48B 1.502(3) .
O1S C2S 1.412(2) .
O1S C1S 1.416(2) .
O2S C3S 1.411(3) .
O2S C4S 1.414(3) .
C2S C3S 1.495(3) .
O3S C5S 1.416(2) .
O3S C6S 1.423(2) .
O4S C8S 1.420(2) .
O4S C7S 1.423(2) .
C6S C7S 1.505(2) .
